data_2001913
loop_
_publ_author_name
'Kakehi, A.'
'Kitajima, K.'
'Ito, S.'
'Takusagawa, N.'

_publ_section_title
;
 Structures of furo[2,3-<i>b</i>]indolizine derivatives
;
_journal_issue 3
_journal_name_full 'Acta Crystallographica Section C'
_journal_page_first 604
_journal_page_last 607
_journal_paper_doi 10.1107/S0108270192010205
_journal_volume 49
_journal_year 1993
_chemical_formula_sum 'C20 H15 N O2'
_chemical_formula_weight 301.34
_symmetry_cell_setting monoclinic
_symmetry_space_group_name_Hall '-P 2ybc'
_symmetry_space_group_name_H-M 'P 1 21/c 1'
_atom_type_scat_source IntTabIV
_cell_angle_alpha 90
_cell_angle_beta 96.850(10)
_cell_angle_gamma 90
_cell_formula_units_Z 4
_cell_length_a 7.826(2)
_cell_length_b 13.850(2)
_cell_length_c 13.558(2)
_cell_measurement_reflns_used 25
_cell_measurement_temperature 293
_cell_measurement_theta_max 19.83
_cell_measurement_theta_min 19.11
_cell_volume 1459.1(5)
_diffrn_measurement_device 'Rigaku AFC-5S'
_diffrn_measurement_method \w-2\q
_diffrn_radiation_type MoK\a
_diffrn_radiation_wavelength 0.71069
_diffrn_reflns_av_R_equivalents 0.025
_diffrn_reflns_limit_h_max 10
_diffrn_reflns_limit_h_min 0
_diffrn_reflns_limit_k_max 17
_diffrn_reflns_limit_k_min 0
_diffrn_reflns_limit_l_max 17
_diffrn_reflns_limit_l_min -17
_diffrn_reflns_number 3748
_diffrn_reflns_theta_max 27.5
_diffrn_standards_decay_% 'average 0.6'
_diffrn_standards_interval_count 150
_diffrn_standards_number 3
_exptl_absorpt_coefficient_mu 8.3
_exptl_crystal_colour brown
_exptl_crystal_density_diffrn 1.372
_exptl_crystal_description prism
_exptl_crystal_size_max 0.68
_exptl_crystal_size_mid 0.36
_exptl_crystal_size_min 0.18
_refine_diff_density_max 0.19
_refine_diff_density_min -0.18
_refine_ls_extinction_coef 0.61406E-6
_refine_ls_extinction_method analytical
_refine_ls_goodness_of_fit_obs 1.38
_refine_ls_number_parameters 269
_refine_ls_number_reflns 1685
_refine_ls_R_factor_obs 0.043
_refine_ls_shift/esd_max 0.03
_refine_ls_structure_factor_coef F
_refine_ls_weighting_details 'w = 4F~o~^2^/[\s^2^(F~o~^2^)]'
_refine_ls_weighting_scheme calc
_refine_ls_wR_factor_obs 0.047
_reflns_number_observed 1685
_reflns_number_total 3501
_reflns_observed_criterion I>3.00\s(I)
_cod_data_source_file al1023.cif
_cod_data_source_block al1023_structure_2_of_2
_cod_depositor_comments
;
The following automatic conversions were performed:

'_refine_ls_weighting_scheme' value 'w = 4F~o~^2^/[\s^2^(F~o~^2^)]'
was changed to 'calc'. New tag '_refine_ls_weighting_details' was
created. The value of the new tag was set to 'w =
4F~o~^2^/[\s^2^(F~o~^2^)]'.

Automatic conversion script
Id: cif_fix_values 3143 2015-03-26 13:38:13Z robertas 
;
_cod_original_formula_sum 'C20 H15 N1 O2'
_cod_database_code 2001913

loop_
_atom_site_label
_atom_site_fract_x
_atom_site_fract_y
_atom_site_fract_z
O1 .4187(2) .20410(10) .13200(10)
O2 .5903(3) .27380(10) .30060(10)
N1 .2608(3) -.00310(10) .01280(10)
C1 .4831(3) .1401(2) .2076(2)
C2 .4411(3) .0465(2) .1827(2)
C3 .3489(3) .0508(2) .0879(2)
C4 .2342(4) -.1008(2) .0001(2)
C5 .1367(4) -.1314(2) -.0828(2)
C6 .0611(3) -.0660(2) -.1553(2)
C7 .0873(3) .0305(2) -.1442(2)
C8 .1925(3) .0635(2) -.0593(2)
C9 .2371(3) .1577(2) -.0323(2)
C10 .3354(3) .1469(2) .0598(2)
C11 .5738(3) .1853(2) .2948(2)
C12 .6388(3) .1229(2) .3813(2)
C13 .7193(4) .0343(2) .3722(2)
C14 .7742(4) -.0199(2) .4555(2)
C15 .7479(4) .0133(2) .5486(2)
C16 .6713(4) .1014(2) .5590(2)
C17 .6179(4) .1560(2) .4758(2)
C18 .1719(5) .2385(2) -.1009(2)
C19 .1310(5) .1983(2) -.2069(2)
C20 .0137(4) .1099(2) -.2130(2)
H1 .467(3) -.007(2) .221(2)
H2 .286(3) -.143(2) .055(2)
H3 .114(3) -.201(2) -.091(2)
H4 -.012(3) -.091(2) -.215(2)
H5 .734(3) .011(2) .307(2)
H6 .826(4) -.086(2) .450(2)
H7 .783(3) -.028(2) .609(2)
H8 .653(3) .124(2) .625(2)
H9 .560(3) .218(2) .482(2)
H10 .060(3) .267(2) -.077(2)
H11 .252(4) .289(2) -.099(2)
H12 .248(4) .182(2) -.236(2)
H13 .077(4) .248(2) -.249(2)
H14 -.103(4) .129(2) -.195(2)
H15 -.005(3) .086(2) -.286(2)

loop_
_geom_angle_atom_site_label_1
_geom_angle_atom_site_label_2
_geom_angle_atom_site_label_3
_geom_angle
_geom_angle_publ_flag
C1 O1 C10 104.8(2) yes
C3 N1 C4 132.8(2) yes
C3 N1 C8 105.9(2) yes
C4 N1 C8 121.3(2) yes
O1 C1 C2 111.3(2) yes
O1 C1 C11 115.0(2) yes
C2 C1 C11 133.7(2) yes
C1 C2 C3 105.6(2) yes
C1 C2 H1 127.0(10) yes
C3 C2 H1 128.0(10) yes
N1 C3 C2 144.4(2) yes
N1 C3 C10 107.6(2) yes
C2 C3 C10 108.0(2) yes
N1 C4 C5 118.3(2) yes
N1 C4 H2 116.0(10) yes
C5 C4 H2 126.0(10) yes
C4 C5 C6 121.7(3) yes
C4 C5 H3 118.0(10) yes
C6 C5 H3 120.0(10) yes
C5 C6 C7 120.6(2) yes
C5 C6 H4 119.0(10) yes
C7 C6 H4 120.0(10) yes
C6 C7 C8 118.3(2) yes
C6 C7 C20 127.4(2) yes
C8 C7 C20 114.2(2) yes
N1 C8 C7 119.6(2) yes
N1 C8 C9 111.8(2) yes
C7 C8 C9 128.6(2) yes
C8 C9 C10 103.2(2) yes
C8 C9 C18 118.7(2) yes
C10 C9 C18 138.1(2) yes
O1 C10 C3 110.3(2) yes
O1 C10 C9 138.2(2) yes
C3 C10 C9 111.5(2) yes
O2 C11 C1 121.3(2) yes
O2 C11 C12 120.0(2) yes
C1 C11 C12 118.6(2) yes
C11 C12 C13 123.7(2) yes
C11 C12 C17 117.8(3) yes
C13 C12 C17 118.5(3) yes
C12 C13 C14 120.5(3) yes
C12 C13 H5 119(2) yes
C14 C13 H5 121(2) yes
C13 C14 C15 119.9(3) yes
C13 C14 H6 121(2) yes
C15 C14 H6 119(2) yes
C14 C15 C16 120.2(3) yes
C14 C15 H7 120.0(10) yes
C16 C15 H7 120.0(10) yes
C15 C16 C17 119.8(3) yes
C15 C16 H8 120(2) yes
C17 C16 H8 120(2) yes
C12 C17 C16 121.0(3) yes
C12 C17 H9 118.0(10) yes
C16 C17 H9 121.0(10) yes
C9 C18 C19 109.1(2) yes
C9 C18 H10 108.0(10) yes
C9 C18 H11 111(2) yes
C19 C18 H10 110.0(10) yes
C19 C18 H11 111(2) yes
H10 C18 H11 107(2) yes
C18 C19 C20 113.3(3) yes
C18 C19 H12 109(2) yes
C18 C19 H13 109(2) yes
C20 C19 H12 110(2) yes
C20 C19 H13 108(2) yes
H12 C19 H13 106(2) yes
C7 C20 C19 111.6(2) yes
C7 C20 H14 109(2) yes
C7 C20 H15 111(2) yes
C19 C20 H14 109(2) yes
C19 C20 H15 109.0(10) yes
H14 C20 H15 107(2) yes

loop_
_geom_bond_atom_site_label_1
_geom_bond_atom_site_label_2
_geom_bond_distance
_geom_bond_publ_flag
O1 C1 1.403(3) yes
O1 C10 1.364(3) yes
O2 C11 1.234(3) yes
N1 C3 1.379(3) yes
N1 C4 1.377(3) yes
N1 C8 1.402(3) yes
C1 C2 1.370(4) yes
C1 C11 1.447(3) yes
C2 C3 1.398(3) yes
C2 H1 0.92(2) yes
C3 C10 1.384(3) yes
C4 C5 1.350(4) yes
C4 H2 0.99(2) yes
C5 C6 1.414(4) yes
C5 H3 0.98(3) yes
C6 C7 1.357(4) yes
C6 H4 1.00(2) yes
C7 C8 1.410(3) yes
C7 C20 1.511(4) yes
C8 C9 1.389(3) yes
C9 C10 1.394(3) yes
C9 C18 1.504(4) yes
C11 C12 1.496(4) yes
C12 C13 1.391(4) yes
C12 C17 1.389(4) yes
C13 C14 1.382(4) yes
C13 H5 0.97(3) yes
C14 C15 1.383(4) yes
C14 H6 1.01(3) yes
C15 C16 1.374(4) yes
C15 H7 1.01(3) yes
C16 C17 1.380(4) yes
C16 H8 0.97(3) yes
C17 H9 0.98(2) yes
C18 C19 1.539(4) yes
C18 H10 1.05(3) yes
C18 H11 0.94(3) yes
C19 C20 1.527(4) yes
C19 H12 1.06(3) yes
C19 H13 0.96(3) yes
C20 H14 1.01(3) yes
C20 H15 1.03(3) yes
